data_1559583
loop_
_publ_author_name
'Suzuki, Akane'
'Guo, Xueying'
'Lin, Zhenyang'
'Yamashita, Makoto'

_publ_section_title
;
 Nucleophilic reactivity of the gold atom in a diarylborylgold(i) complex
 toward polar multiple bonds.
;
_journal_issue 3
_journal_name_full 'Chemical science'
_journal_page_first 917
_journal_page_last 928
_journal_paper_doi 10.1039/d0sc05478j
_journal_volume 12
_journal_year 2020
_chemical_formula_moiety 'C54 H72 Au B N4'
_chemical_formula_sum 'C54 H72 Au B N4'
_chemical_formula_weight 984.93
_space_group_crystal_system monoclinic
_space_group_IT_number 15
_space_group_name_Hall '-C 2yc'
_space_group_name_H-M_alt 'C 1 2/c 1'
_atom_sites_solution_hydrogens geom
_audit_creation_method SHELXL-2016/6
_audit_update_record
;
2020-07-30 deposited with the CCDC.	2020-11-25 downloaded from the CCDC.
;
_cell_angle_alpha 90
_cell_angle_beta 100.267(2)
_cell_angle_gamma 90
_cell_formula_units_Z 4
_cell_length_a 12.3058(4)
_cell_length_b 26.0004(6)
_cell_length_c 16.2840(3)
_cell_measurement_reflns_used 15132
_cell_measurement_temperature 93(2)
_cell_measurement_theta_max 31.4780
_cell_measurement_theta_min 2.0150
_cell_volume 5126.7(2)
_computing_cell_refinement
;
CrysAlisPro 1.171.39.46 (Rigaku Oxford Diffraction, 2018)
;
_computing_data_collection
;
CrysAlisPro 1.171.39.46 (Rigaku Oxford Diffraction, 2018)
;
_computing_data_reduction
;
CrysAlisPro 1.171.39.46 (Rigaku Oxford Diffraction, 2018)
;
_computing_molecular_graphics 'Yadokari-XG 2009(Wakita Nemoto et al.)'
_computing_publication_material 'Yadokari-XG 2009(Wakita,Nemoto et al.)'
_computing_structure_refinement 'SHELXL-2018/3 (Sheldrick, 2018)'
_computing_structure_solution 'SHELXT 2018/2 (Sheldrick, 2018)'
_diffrn_ambient_temperature 93(2)
_diffrn_detector 'CCD plate'
_diffrn_detector_type HyPix
_diffrn_measured_fraction_theta_full 1.000
_diffrn_measured_fraction_theta_max 0.826
_diffrn_measurement_device 'four-circle diffractometer'
_diffrn_measurement_device_type 'XtaLAB Synergy R, HyPix'
_diffrn_radiation_monochromator mirror
_diffrn_radiation_probe x-ray
_diffrn_radiation_type MoK\a
_diffrn_radiation_wavelength 0.71073
_diffrn_reflns_av_R_equivalents 0.0471
_diffrn_reflns_av_unetI/netI 0.0430
_diffrn_reflns_Laue_measured_fraction_full 1.000
_diffrn_reflns_Laue_measured_fraction_max 0.826
_diffrn_reflns_limit_h_max 16
_diffrn_reflns_limit_h_min -12
_diffrn_reflns_limit_k_max 36
_diffrn_reflns_limit_k_min -34
_diffrn_reflns_limit_l_max 22
_diffrn_reflns_limit_l_min -18
_diffrn_reflns_number 25286
_diffrn_reflns_point_group_measured_fraction_full 1.000
_diffrn_reflns_point_group_measured_fraction_max 0.826
_diffrn_reflns_theta_full 25.242
_diffrn_reflns_theta_max 31.684
_diffrn_reflns_theta_min 1.566
_diffrn_source 'micro-focus sealed X-ray tube'
_diffrn_source_type 'Mova (Mo) X-ray Source'
_exptl_absorpt_coefficient_mu 2.906
_exptl_absorpt_correction_T_max 1.00000
_exptl_absorpt_correction_T_min 0.20698
_exptl_absorpt_correction_type multi-scan
_exptl_absorpt_process_details
;
CrysAlisPro 1.171.39.46 (Rigaku Oxford Diffraction, 2018)
Empirical absorption correction using spherical harmonics,
 implemented in SCALE3 ABSPACK scaling algorithm.
;
_exptl_crystal_colour colorless
_exptl_crystal_density_diffrn 1.276
_exptl_crystal_description plate
_exptl_crystal_F_000 2032
_refine_diff_density_max 3.636
_refine_diff_density_min -1.423
_refine_diff_density_rms 0.127
_refine_ls_extinction_method none
_refine_ls_goodness_of_fit_ref 1.053
_refine_ls_hydrogen_treatment constr
_refine_ls_matrix_type full
_refine_ls_number_parameters 278
_refine_ls_number_reflns 7173
_refine_ls_number_restraints 0
_refine_ls_restrained_S_all 1.053
_refine_ls_R_factor_all 0.0507
_refine_ls_R_factor_gt 0.0411
_refine_ls_shift/su_max 0.004
_refine_ls_shift/su_mean 0.000
_refine_ls_structure_factor_coef Fsqd
_refine_ls_weighting_details 'w=1/[\s^2^(Fo^2^)+(0.0319P)^2^+26.5392P] where P=(Fo^2^+2Fc^2^)/3'
_refine_ls_weighting_scheme calc
_refine_ls_wR_factor_gt 0.0857
_refine_ls_wR_factor_ref 0.0887
_reflns_Friedel_coverage 0.000
_reflns_number_gt 6344
_reflns_number_total 7173
_reflns_threshold_expression 'I > 2\s(I)'
_cod_data_source_file d0sc05478j3.cif
_cod_data_source_block 10
_cod_depositor_comments
;Adding full bibliography for 1559577--1559587.cif.

 Adding full bibliography for 1559577--1559587.cif.
;
_cod_original_sg_symbol_H-M 'C 2/c'
_cod_database_code 1559583
_shelx_shelxl_version_number 2016/6
_shelx_space_group_comment
;
The symmetry employed for this shelxl refinement is uniquely defined
by the following loop, which should always be used as a source of
symmetry information in preference to the above space-group names.
They are only intended as comments.
;
_oxdiff_exptl_absorpt_empirical_full_min 0.303
_oxdiff_exptl_absorpt_empirical_full_max 2.763
_oxdiff_exptl_absorpt_empirical_details
;
Empirical correction (ABSPACK) includes:
- Absorption correction using spherical harmonics
- Frame scaling
- B-factor correction
;

loop_
_space_group_symop_operation_xyz
'x, y, z'
'-x, y, -z+1/2'
'x+1/2, y+1/2, z'
'-x+1/2, y+1/2, -z+1/2'
'-x, -y, -z'
'x, -y, z-1/2'
'-x+1/2, -y+1/2, -z'
'x+1/2, -y+1/2, z-1/2'

loop_
_atom_site_label
_atom_site_type_symbol
_atom_site_fract_x
_atom_site_fract_y
_atom_site_fract_z
_atom_site_U_iso_or_equiv
_atom_site_adp_type
_atom_site_occupancy
_atom_site_site_symmetry_order
_atom_site_calc_flag
_atom_site_refinement_flags_posn
_atom_site_refinement_flags_adp
_atom_site_refinement_flags_occupancy
_atom_site_disorder_assembly
_atom_site_disorder_group
Au1 Au 0.500000 0.67163(2) 0.250000 0.02315(6) Uani 1 2 d S T P . .
C1 C 0.500000 0.59397(18) 0.250000 0.0240(9) Uani 1 2 d S T P . .
N1 N 0.5290(2) 0.56201(11) 0.19190(16) 0.0242(6) Uani 1 1 d . . . . .
C2 C 0.5183(3) 0.51121(13) 0.2131(2) 0.0319(8) Uani 1 1 d . . . . .
H1 H 0.533244 0.482544 0.182843 0.038 Uiso 1 1 calc R U . . .
C3 C 0.5647(3) 0.58041(13) 0.11729(19) 0.0258(7) Uani 1 1 d . . . . .
C4 C 0.4852(3) 0.58358(14) 0.0443(2) 0.0307(7) Uani 1 1 d . . . . .
C5 C 0.5222(4) 0.60215(16) -0.0266(2) 0.0408(10) Uani 1 1 d . . . . .
H2 H 0.472361 0.605321 -0.076465 0.049 Uiso 1 1 calc R U . . .
C6 C 0.6310(4) 0.61584(17) -0.0238(2) 0.0447(10) Uani 1 1 d . . . . .
H3 H 0.653556 0.627758 -0.071960 0.054 Uiso 1 1 calc R U . . .
C7 C 0.7069(4) 0.61211(16) 0.0493(3) 0.0404(9) Uani 1 1 d . . . . .
H4 H 0.779915 0.621588 0.049882 0.049 Uiso 1 1 calc R U . . .
C8 C 0.6752(3) 0.59425(14) 0.1225(2) 0.0323(8) Uani 1 1 d . . . . .
C9 C 0.3648(3) 0.57092(16) 0.0436(2) 0.0363(8) Uani 1 1 d . . . . .
H9 H 0.360804 0.550459 0.093485 0.044 Uiso 1 1 calc R U . . .
C10 C 0.3129(4) 0.5394(2) -0.0325(3) 0.0522(11) Uani 1 1 d . . . . .
H21 H 0.313985 0.558925 -0.082286 0.078 Uiso 1 1 calc R U . . .
H22 H 0.237941 0.531128 -0.028490 0.078 Uiso 1 1 calc R U . . .
H23 H 0.354089 0.508155 -0.034370 0.078 Uiso 1 1 calc R U . . .
C11 C 0.2991(4) 0.62063(19) 0.0489(3) 0.0519(12) Uani 1 1 d . . . . .
H24 H 0.333214 0.640227 0.096553 0.078 Uiso 1 1 calc R U . . .
H25 H 0.224738 0.612194 0.054409 0.078 Uiso 1 1 calc R U . . .
H26 H 0.298109 0.640547 -0.000838 0.078 Uiso 1 1 calc R U . . .
C12 C 0.7591(4) 0.59066(18) 0.2031(3) 0.0433(10) Uani 1 1 d . . . . .
H10 H 0.719406 0.579533 0.247147 0.052 Uiso 1 1 calc R U . . .
C13 C 0.8466(5) 0.5503(3) 0.1965(4) 0.0711(16) Uani 1 1 d . . . . .
H27 H 0.811714 0.517554 0.183126 0.107 Uiso 1 1 calc R U . . .
H28 H 0.896795 0.547828 0.248705 0.107 Uiso 1 1 calc R U . . .
H29 H 0.886618 0.559912 0.153321 0.107 Uiso 1 1 calc R U . . .
C14 C 0.8100(5) 0.6431(2) 0.2285(3) 0.0661(15) Uani 1 1 d . . . . .
H30 H 0.854628 0.653786 0.188902 0.099 Uiso 1 1 calc R U . . .
H31 H 0.855201 0.640631 0.282930 0.099 Uiso 1 1 calc R U . . .
H32 H 0.752369 0.667767 0.229788 0.099 Uiso 1 1 calc R U . . .
C15 C 0.500000 0.74919(18) 0.250000 0.0253(9) Uani 1 2 d S T P . .
N2 N 0.5136(2) 0.78182(11) 0.31467(19) 0.0285(6) Uani 1 1 d . . . . .
C16 C 0.5056(3) 0.76674(16) 0.4007(2) 0.0344(8) Uani 1 1 d . . . . .
H36 H 0.505620 0.729061 0.402407 0.041 Uiso 1 1 calc R U . . .
C17 C 0.6046(4) 0.78470(19) 0.4629(3) 0.0447(10) Uani 1 1 d . . . . .
H11 H 0.608707 0.821933 0.461222 0.054 Uiso 1 1 calc R U . . .
H12 H 0.671343 0.771039 0.447219 0.054 Uiso 1 1 calc R U . . .
C18 C 0.5988(4) 0.7678(2) 0.5510(3) 0.0495(11) Uani 1 1 d . . . . .
H13 H 0.662170 0.781232 0.588996 0.059 Uiso 1 1 calc R U . . .
H14 H 0.601684 0.730548 0.554072 0.059 Uiso 1 1 calc R U . . .
C19 C 0.4919(4) 0.7869(2) 0.5780(3) 0.0485(11) Uani 1 1 d . . . . .
H15 H 0.488040 0.773881 0.633223 0.058 Uiso 1 1 calc R U . . .
H16 H 0.491950 0.824158 0.580237 0.058 Uiso 1 1 calc R U . . .
C20 C 0.3935(4) 0.7684(2) 0.5165(3) 0.0456(10) Uani 1 1 d . . . . .
H17 H 0.326760 0.782129 0.532201 0.055 Uiso 1 1 calc R U . . .
H18 H 0.389788 0.731206 0.519204 0.055 Uiso 1 1 calc R U . . .
C21 C 0.3981(3) 0.78472(15) 0.4262(2) 0.0324(8) Uani 1 1 d . . . . .
H19 H 0.335791 0.769991 0.388662 0.039 Uiso 1 1 calc R U . . .
H20 H 0.392793 0.821863 0.421626 0.039 Uiso 1 1 calc R U . . .
B1 B 0.500000 0.8288(2) 0.250000 0.0415(15) Uani 1 2 d S T P . .
C22 C 0.6167(5) 0.85845(18) 0.2469(4) 0.0599(15) Uani 1 1 d . . . . .
C23 C 0.6270(6) 0.9010(2) 0.1994(5) 0.080(2) Uani 1 1 d . . . . .
C24 C 0.7345(7) 0.9203(2) 0.1946(5) 0.088(3) Uani 1 1 d . . . . .
H5 H 0.740957 0.950030 0.164054 0.105 Uiso 1 1 calc R U . . .
C25 C 0.8270(8) 0.8964(3) 0.2333(5) 0.099(3) Uani 1 1 d . . . . .
H6 H 0.895748 0.909377 0.227868 0.119 Uiso 1 1 calc R U . . .
C26 C 0.8206(5) 0.8526(3) 0.2811(4) 0.081(2) Uani 1 1 d . . . . .
H7 H 0.884332 0.835965 0.307382 0.097 Uiso 1 1 calc R U . . .
C27 C 0.7182(4) 0.8345(2) 0.2886(3) 0.0554(14) Uani 1 1 d . . . . .
H8 H 0.713555 0.805702 0.321693 0.066 Uiso 1 1 calc R U . . .
C28 C 0.5271(7) 0.9260(2) 0.1481(5) 0.097(3) Uani 1 1 d . . . . .
H33 H 0.481499 0.900121 0.117021 0.146 Uiso 1 1 calc R U . . .
H34 H 0.550255 0.950199 0.110131 0.146 Uiso 1 1 calc R U . . .
H35 H 0.485800 0.943572 0.184269 0.146 Uiso 1 1 calc R U . . .

loop_
_atom_site_aniso_label
_atom_site_aniso_U_11
_atom_site_aniso_U_22
_atom_site_aniso_U_33
_atom_site_aniso_U_23
_atom_site_aniso_U_13
_atom_site_aniso_U_12
Au1 0.03268(10) 0.02024(9) 0.01733(8) 0.000 0.00665(6) 0.000
C1 0.033(2) 0.024(2) 0.0167(18) 0.000 0.0090(17) 0.000
N1 0.0328(15) 0.0227(13) 0.0188(12) -0.0016(10) 0.0090(11) -0.0006(12)
C2 0.050(2) 0.0199(16) 0.0287(16) -0.0003(13) 0.0148(15) 0.0004(16)
C3 0.0391(19) 0.0218(15) 0.0197(14) 0.0001(11) 0.0143(13) 0.0026(14)
C4 0.043(2) 0.0278(17) 0.0231(15) -0.0010(13) 0.0110(14) 0.0080(15)
C5 0.062(3) 0.043(2) 0.0202(16) 0.0015(14) 0.0137(17) 0.013(2)
C6 0.071(3) 0.040(2) 0.0303(19) 0.0050(16) 0.029(2) 0.005(2)
C7 0.051(2) 0.040(2) 0.038(2) 0.0016(16) 0.0261(18) -0.0064(19)
C8 0.041(2) 0.0296(18) 0.0301(17) -0.0025(14) 0.0165(15) -0.0016(16)
C9 0.043(2) 0.040(2) 0.0247(16) -0.0009(14) 0.0041(15) 0.0065(17)
C10 0.054(3) 0.053(3) 0.049(3) -0.016(2) 0.006(2) 0.000(2)
C11 0.045(3) 0.056(3) 0.052(3) -0.015(2) 0.001(2) 0.016(2)
C12 0.038(2) 0.057(3) 0.037(2) -0.0009(18) 0.0102(17) -0.009(2)
C13 0.055(3) 0.084(4) 0.067(3) -0.007(3) -0.010(3) 0.013(3)
C14 0.066(3) 0.079(4) 0.054(3) -0.017(3) 0.013(3) -0.029(3)
C15 0.024(2) 0.025(2) 0.028(2) 0.000 0.0063(18) 0.000
N2 0.0254(15) 0.0261(14) 0.0341(15) -0.0061(12) 0.0054(12) 0.0020(12)
C16 0.0306(19) 0.041(2) 0.0316(18) -0.0076(15) 0.0048(14) 0.0041(16)
C17 0.032(2) 0.058(3) 0.044(2) -0.011(2) 0.0070(17) 0.0030(19)
C18 0.031(2) 0.078(3) 0.037(2) -0.001(2) 0.0022(17) 0.008(2)
C19 0.044(2) 0.061(3) 0.042(2) -0.012(2) 0.0122(19) 0.005(2)
C20 0.036(2) 0.061(3) 0.042(2) -0.008(2) 0.0116(17) 0.004(2)
C21 0.0231(17) 0.036(2) 0.0382(19) -0.0049(15) 0.0055(14) 0.0010(15)
B1 0.042(3) 0.024(3) 0.066(4) 0.000 0.028(3) 0.000
C22 0.083(4) 0.036(2) 0.077(3) -0.030(2) 0.057(3) -0.026(2)
C23 0.122(6) 0.036(3) 0.108(5) -0.024(3) 0.088(5) -0.023(3)
C24 0.128(6) 0.055(3) 0.106(5) -0.047(4) 0.093(5) -0.051(4)
C25 0.116(6) 0.116(6) 0.086(5) -0.071(5) 0.071(5) -0.084(5)
C26 0.065(4) 0.128(6) 0.057(3) -0.051(4) 0.031(3) -0.052(4)
C27 0.052(3) 0.071(3) 0.049(3) -0.032(2) 0.025(2) -0.027(3)
C28 0.146(7) 0.037(3) 0.137(6) 0.029(3) 0.104(6) 0.017(4)

loop_
_atom_type_symbol
_atom_type_description
_atom_type_scat_dispersion_real
_atom_type_scat_dispersion_imag
_atom_type_scat_source
C C 0.0033 0.0016 'International Tables Vol C Tables 4.2.6.8 and 6.1.1.4'
H H 0.0000 0.0000 'International Tables Vol C Tables 4.2.6.8 and 6.1.1.4'
Au Au -2.0133 8.8022 'International Tables Vol C Tables 4.2.6.8 and 6.1.1.4'
B B 0.0013 0.0007 'International Tables Vol C Tables 4.2.6.8 and 6.1.1.4'
N N 0.0061 0.0033 'International Tables Vol C Tables 4.2.6.8 and 6.1.1.4'

loop_
_geom_angle_atom_site_label_1
_geom_angle_atom_site_label_2
_geom_angle_atom_site_label_3
_geom_angle
_geom_angle_site_symmetry_1
_geom_angle_site_symmetry_3
_geom_angle_publ_flag
C15 Au1 C1 180.0 . . ?
N1 C1 N1 104.3(4) . 2_655 ?
N1 C1 Au1 127.86(19) . . ?
N1 C1 Au1 127.86(19) 2_655 . ?
C1 N1 C2 111.3(3) . . ?
C1 N1 C3 122.8(3) . . ?
C2 N1 C3 125.9(3) . . ?
C2 C2 N1 106.51(18) 2_655 . ?
C2 C2 H1 126.7 2_655 . ?
N1 C2 H1 126.7 . . ?
C8 C3 C4 124.2(3) . . ?
C8 C3 N1 118.3(3) . . ?
C4 C3 N1 117.5(3) . . ?
C5 C4 C3 116.0(4) . . ?
C5 C4 C9 122.0(3) . . ?
C3 C4 C9 121.9(3) . . ?
C6 C5 C4 121.3(4) . . ?
C6 C5 H2 119.4 . . ?
C4 C5 H2 119.4 . . ?
C5 C6 C7 120.9(4) . . ?
C5 C6 H3 119.5 . . ?
C7 C6 H3 119.5 . . ?
C6 C7 C8 120.7(4) . . ?
C6 C7 H4 119.7 . . ?
C8 C7 H4 119.7 . . ?
C3 C8 C7 116.8(4) . . ?
C3 C8 C12 122.7(3) . . ?
C7 C8 C12 120.5(4) . . ?
C4 C9 C10 113.0(3) . . ?
C4 C9 C11 109.9(4) . . ?
C10 C9 C11 110.5(4) . . ?
C4 C9 H9 107.8 . . ?
C10 C9 H9 107.8 . . ?
C11 C9 H9 107.8 . . ?
C9 C10 H21 109.5 . . ?
C9 C10 H22 109.5 . . ?
H21 C10 H22 109.5 . . ?
C9 C10 H23 109.5 . . ?
H21 C10 H23 109.5 . . ?
H22 C10 H23 109.5 . . ?
C9 C11 H24 109.5 . . ?
C9 C11 H25 109.5 . . ?
H24 C11 H25 109.5 . . ?
C9 C11 H26 109.5 . . ?
H24 C11 H26 109.5 . . ?
H25 C11 H26 109.5 . . ?
C8 C12 C13 111.1(4) . . ?
C8 C12 C14 111.2(4) . . ?
C13 C12 C14 111.9(4) . . ?
C8 C12 H10 107.4 . . ?
C13 C12 H10 107.4 . . ?
C14 C12 H10 107.4 . . ?
C12 C13 H27 109.5 . . ?
C12 C13 H28 109.5 . . ?
H27 C13 H28 109.5 . . ?
C12 C13 H29 109.5 . . ?
H27 C13 H29 109.5 . . ?
H28 C13 H29 109.5 . . ?
C12 C14 H30 109.5 . . ?
C12 C14 H31 109.5 . . ?
H30 C14 H31 109.5 . . ?
C12 C14 H32 109.5 . . ?
H30 C14 H32 109.5 . . ?
H31 C14 H32 109.5 . . ?
N2 C15 N2 101.4(4) . 2_655 ?
N2 C15 Au1 129.3(2) . . ?
N2 C15 Au1 129.3(2) 2_655 . ?
N2 C15 B1 50.7(2) . . ?
N2 C15 B1 50.7(2) 2_655 . ?
Au1 C15 B1 180.0 . . ?
C15 N2 C16 123.9(3) . . ?
C15 N2 B1 89.0(3) . . ?
C16 N2 B1 144.1(3) . . ?
N2 C16 C17 111.8(3) . . ?
N2 C16 C21 112.6(3) . . ?
C17 C16 C21 110.9(3) . . ?
N2 C16 H36 107.1 . . ?
C17 C16 H36 107.1 . . ?
C21 C16 H36 107.1 . . ?
C16 C17 C18 112.1(4) . . ?
C16 C17 H11 109.2 . . ?
C18 C17 H11 109.2 . . ?
C16 C17 H12 109.2 . . ?
C18 C17 H12 109.2 . . ?
H11 C17 H12 107.9 . . ?
C17 C18 C19 111.3(4) . . ?
C17 C18 H13 109.4 . . ?
C19 C18 H13 109.4 . . ?
C17 C18 H14 109.4 . . ?
C19 C18 H14 109.4 . . ?
H13 C18 H14 108.0 . . ?
C20 C19 C18 109.5(4) . . ?
C20 C19 H15 109.8 . . ?
C18 C19 H15 109.8 . . ?
C20 C19 H16 109.8 . . ?
C18 C19 H16 109.8 . . ?
H15 C19 H16 108.2 . . ?
C19 C20 C21 112.6(4) . . ?
C19 C20 H17 109.1 . . ?
C21 C20 H17 109.1 . . ?
C19 C20 H18 109.1 . . ?
C21 C20 H18 109.1 . . ?
H17 C20 H18 107.8 . . ?
C16 C21 C20 110.9(3) . . ?
C16 C21 H19 109.5 . . ?
C20 C21 H19 109.5 . . ?
C16 C21 H20 109.5 . . ?
C20 C21 H20 109.5 . . ?
H19 C21 H20 108.1 . . ?
N2 B1 N2 80.6(4) 2_655 . ?
N2 B1 C22 112.9(3) 2_655 2_655 ?
N2 B1 C22 109.2(2) . 2_655 ?
N2 B1 C22 109.2(2) 2_655 . ?
N2 B1 C22 112.9(3) . . ?
C22 B1 C22 123.9(5) 2_655 . ?
N2 B1 C15 40.30(18) 2_655 . ?
N2 B1 C15 40.30(18) . . ?
C22 B1 C15 118.1(3) 2_655 . ?
C22 B1 C15 118.1(3) . . ?
C23 C22 C27 116.9(5) . . ?
C23 C22 B1 124.6(6) . . ?
C27 C22 B1 118.0(4) . . ?
C22 C23 C24 119.6(8) . . ?
C22 C23 C28 120.9(6) . . ?
C24 C23 C28 119.4(6) . . ?
C25 C24 C23 121.6(7) . . ?
C25 C24 H5 119.2 . . ?
C23 C24 H5 119.2 . . ?
C24 C25 C26 120.8(6) . . ?
C24 C25 H6 119.6 . . ?
C26 C25 H6 119.6 . . ?
C27 C26 C25 118.4(8) . . ?
C27 C26 H7 120.8 . . ?
C25 C26 H7 120.8 . . ?
C26 C27 C22 122.6(6) . . ?
C26 C27 H8 118.7 . . ?
C22 C27 H8 118.7 . . ?
C23 C28 H33 109.5 . . ?
C23 C28 H34 109.5 . . ?
H33 C28 H34 109.5 . . ?
C23 C28 H35 109.5 . . ?
H33 C28 H35 109.5 . . ?
H34 C28 H35 109.5 . . ?

loop_
_geom_bond_atom_site_label_1
_geom_bond_atom_site_label_2
_geom_bond_distance
_geom_bond_site_symmetry_2
_geom_bond_publ_flag
Au1 C15 2.016(5) . ?
Au1 C1 2.019(5) . ?
C1 N1 1.354(4) . ?
C1 N1 1.354(4) 2_655 ?
N1 C2 1.378(4) . ?
N1 C3 1.445(4) . ?
C2 C2 1.355(7) 2_655 ?
C2 H1 0.9300 . ?
C3 C8 1.395(5) . ?
C3 C4 1.401(5) . ?
C4 C5 1.400(5) . ?
C4 C9 1.515(6) . ?
C5 C6 1.379(7) . ?
C5 H2 0.9300 . ?
C6 C7 1.379(6) . ?
C6 H3 0.9300 . ?
C7 C8 1.397(5) . ?
C7 H4 0.9300 . ?
C8 C12 1.522(6) . ?
C9 C10 1.527(6) . ?
C9 C11 1.536(6) . ?
C9 H9 0.9800 . ?
C10 H21 0.9600 . ?
C10 H22 0.9600 . ?
C10 H23 0.9600 . ?
C11 H24 0.9600 . ?
C11 H25 0.9600 . ?
C11 H26 0.9600 . ?
C12 C13 1.523(7) . ?
C12 C14 1.526(7) . ?
C12 H10 0.9800 . ?
C13 H27 0.9600 . ?
C13 H28 0.9600 . ?
C13 H29 0.9600 . ?
C14 H30 0.9600 . ?
C14 H31 0.9600 . ?
C14 H32 0.9600 . ?
C15 N2 1.339(4) . ?
C15 N2 1.339(4) 2_655 ?
C15 B1 2.071(8) . ?
N2 C16 1.475(5) . ?
N2 B1 1.603(6) . ?
C16 C17 1.513(6) . ?
C16 C21 1.529(5) . ?
C16 H36 0.9800 . ?
C17 C18 1.514(6) . ?
C17 H11 0.9700 . ?
C17 H12 0.9700 . ?
C18 C19 1.541(6) . ?
C18 H13 0.9700 . ?
C18 H14 0.9700 . ?
C19 C20 1.506(6) . ?
C19 H15 0.9700 . ?
C19 H16 0.9700 . ?
C20 C21 1.542(6) . ?
C20 H17 0.9700 . ?
C20 H18 0.9700 . ?
C21 H19 0.9700 . ?
C21 H20 0.9700 . ?
B1 C22 1.638(6) 2_655 ?
B1 C22 1.638(6) . ?
C22 C23 1.370(8) . ?
C22 C27 1.452(9) . ?
C23 C24 1.431(9) . ?
C23 C28 1.504(11) . ?
C24 C25 1.350(12) . ?
C24 H5 0.9300 . ?
C25 C26 1.389(12) . ?
C25 H6 0.9300 . ?
C26 C27 1.372(7) . ?
C26 H7 0.9300 . ?
C27 H8 0.9300 . ?
C28 H33 0.9600 . ?
C28 H34 0.9600 . ?
C28 H35 0.9600 . ?

loop_
_geom_torsion_atom_site_label_1
_geom_torsion_atom_site_label_2
_geom_torsion_atom_site_label_3
_geom_torsion_atom_site_label_4
_geom_torsion
_geom_torsion_site_symmetry_1
_geom_torsion_site_symmetry_2
_geom_torsion_site_symmetry_3
_geom_torsion_site_symmetry_4
_geom_torsion_publ_flag
N1 C1 N1 C2 0.1(2) 2_655 . . . ?
Au1 C1 N1 C2 -179.9(2) . . . . ?
N1 C1 N1 C3 179.2(4) 2_655 . . . ?
Au1 C1 N1 C3 -0.8(4) . . . . ?
C1 N1 C2 C2 -0.1(5) . . . 2_655 ?
C3 N1 C2 C2 -179.2(4) . . . 2_655 ?
C1 N1 C3 C8 83.7(4) . . . . ?
C2 N1 C3 C8 -97.3(4) . . . . ?
C1 N1 C3 C4 -95.8(4) . . . . ?
C2 N1 C3 C4 83.2(4) . . . . ?
C8 C3 C4 C5 -0.2(5) . . . . ?
N1 C3 C4 C5 179.2(3) . . . . ?
C8 C3 C4 C9 -176.4(3) . . . . ?
N1 C3 C4 C9 3.1(5) . . . . ?
C3 C4 C5 C6 0.7(6) . . . . ?
C9 C4 C5 C6 176.8(4) . . . . ?
C4 C5 C6 C7 -0.6(6) . . . . ?
C5 C6 C7 C8 0.1(7) . . . . ?
C4 C3 C8 C7 -0.3(5) . . . . ?
N1 C3 C8 C7 -179.7(3) . . . . ?
C4 C3 C8 C12 179.5(4) . . . . ?
N1 C3 C8 C12 0.0(5) . . . . ?
C6 C7 C8 C3 0.3(6) . . . . ?
C6 C7 C8 C12 -179.4(4) . . . . ?
C5 C4 C9 C10 46.4(5) . . . . ?
C3 C4 C9 C10 -137.7(4) . . . . ?
C5 C4 C9 C11 -77.5(4) . . . . ?
C3 C4 C9 C11 98.4(4) . . . . ?
C3 C8 C12 C13 113.9(5) . . . . ?
C7 C8 C12 C13 -66.3(5) . . . . ?
C3 C8 C12 C14 -120.7(4) . . . . ?
C7 C8 C12 C14 59.1(5) . . . . ?
N2 C15 N2 C16 164.7(4) 2_655 . . . ?
Au1 C15 N2 C16 -15.3(4) . . . . ?
B1 C15 N2 C16 164.7(4) . . . . ?
N2 C15 N2 B1 -0.001(1) 2_655 . . . ?
Au1 C15 N2 B1 180.000(1) . . . . ?
C15 N2 C16 C17 129.3(3) . . . . ?
B1 N2 C16 C17 -77.4(5) . . . . ?
C15 N2 C16 C21 -105.1(4) . . . . ?
B1 N2 C16 C21 48.2(6) . . . . ?
N2 C16 C17 C18 -178.1(4) . . . . ?
C21 C16 C17 C18 55.4(5) . . . . ?
C16 C17 C18 C19 -56.8(5) . . . . ?
C17 C18 C19 C20 56.1(6) . . . . ?
C18 C19 C20 C21 -55.7(5) . . . . ?
N2 C16 C21 C20 -179.7(3) . . . . ?
C17 C16 C21 C20 -53.5(5) . . . . ?
C19 C20 C21 C16 55.3(5) . . . . ?
C15 N2 B1 N2 0.000(1) . . . 2_655 ?
C16 N2 B1 N2 -158.1(5) . . . 2_655 ?
C15 N2 B1 C22 111.1(3) . . . 2_655 ?
C16 N2 B1 C22 -47.0(6) . . . 2_655 ?
C15 N2 B1 C22 -106.9(3) . . . . ?
C16 N2 B1 C22 94.9(5) . . . . ?
C16 N2 B1 C15 -158.1(5) . . . . ?
N2 B1 C22 C23 95.0(5) 2_655 . . . ?
N2 B1 C22 C23 -177.3(4) . . . . ?
C22 B1 C22 C23 -41.8(4) 2_655 . . . ?
C15 B1 C22 C23 138.2(4) . . . . ?
N2 B1 C22 C27 -76.6(4) 2_655 . . . ?
N2 B1 C22 C27 11.1(5) . . . . ?
C22 B1 C22 C27 146.6(4) 2_655 . . . ?
C15 B1 C22 C27 -33.4(4) . . . . ?
C27 C22 C23 C24 -1.4(7) . . . . ?
B1 C22 C23 C24 -173.1(4) . . . . ?
C27 C22 C23 C28 174.8(5) . . . . ?
B1 C22 C23 C28 3.2(8) . . . . ?
C22 C23 C24 C25 2.6(9) . . . . ?
C28 C23 C24 C25 -173.8(6) . . . . ?
C23 C24 C25 C26 -1.6(9) . . . . ?
C24 C25 C26 C27 -0.5(8) . . . . ?
C25 C26 C27 C22 1.6(7) . . . . ?
C23 C22 C27 C26 -0.6(7) . . . . ?
B1 C22 C27 C26 171.6(4) . . . . ?
